data_1518100
loop_
_publ_author_name
'Riou, A.'
'Gerault, Y.'
'Cudennec, Y.'

_publ_section_title
;
 Structure cristalline d'un nouveau phosphate de cuivre Cu3(PO4)2, H2O
;
_journal_name_full 'Revue de Chimie Minerale'
_journal_page_first 776
_journal_page_last 783
_journal_volume 22
_journal_year 1985
_chemical_formula_sum 'Cu3 H2 O9 P2'
_chemical_formula_weight 398.61
_space_group_IT_number 15
_symmetry_cell_setting monoclinic
_symmetry_Int_Tables_number 15
_symmetry_space_group_name_Hall '-C 2yc'
_symmetry_space_group_name_H-M 'C 1 2/c 1'
_cell_angle_alpha 90
_cell_angle_beta 105.38(4)
_cell_angle_gamma 90
_cell_formula_units_Z 8
_cell_length_a 17.794(13)
_cell_length_b 6.189(3)
_cell_length_c 12.182(9)
_cell_volume 1293.5(15)
_diffrn_ambient_temperature 293
_diffrn_radiation_probe x-ray
_diffrn_radiation_type MoK\a
_diffrn_radiation_wavelength 0.71069
_exptl_absorpt_coefficient_mu 10.30
_exptl_crystal_density_diffrn 4.093
_exptl_crystal_density_meas 4.08(1)
_exptl_crystal_F_000 1528
_refine_ls_number_parameters 136
_refine_ls_number_reflns 1522
_refine_ls_R_factor_gt 0.039
_refine_ls_wR_factor_gt 0.057
_cod_data_source_file RCM-1985-22-776-783.cif
_cod_data_source_block Cu-phosphate
_cod_original_sg_symbol_H-M 'C 2/c'
_cod_original_formula_sum 'H2 Cu3 O9 P2'
_cod_database_code 1518100

loop_
_symmetry_equiv_pos_site_id
_symmetry_equiv_pos_as_xyz
1 x,y,z
2 -x,y,1/2-z
3 -x,-y,-z
4 x,-y,1/2+z
5 1/2+x,1/2+y,z
6 1/2-x,1/2+y,1/2-z
7 1/2-x,1/2-y,-z
8 1/2+x,1/2-y,1/2+z

loop_
_atom_site_label
_atom_site_type_symbol
_atom_site_thermal_displace_type
_atom_site_fract_x
_atom_site_fract_y
_atom_site_fract_z
_atom_site_occupancy
_atom_site_U_iso_or_equiv
Cu1 Cu Uiso 0.24998(4) 0.08800(10) 0.09186(5) 1.000 0.0128(1)
Cu2 Cu Uiso 0.11300(3) 0.09470(10) 0.68310(5) 1.000 0.0112(1)
Cu3 Cu Uiso 0.09220(3) 0.68220(10) 0.86071(5) 1.000 0.0098(1)
P1 P Uiso 0.24540(7) 0.6060(2) 0.14233(9) 1.000 0.0051(3)
P2 P Uiso 0.07175(7) 0.1761(2) 0.90280(10) 1.000 0.0061(3)
O1 O Uiso 0.2935(2) 0.2049(5) 0.6112(3) 1.000 0.0077(8)
OW O Uiso 0.5194(2) 0.1485(6) 0.6436(3) 1.000 0.0125(8)
O2 O Uiso 0.1111(2) 0.3748(6) 0.8663(3) 1.000 0.0095(8)
O3 O Uiso 0.7467(2) 0.4060(5) 0.4286(3) 1.000 0.0077(8)
O4 O Uiso 0.0831(2) 0.9882(6) 0.8229(3) 1.000 0.0090(8)
O5 O Uiso 0.6072(2) 0.3831(6) 0.5267(3) 1.000 0.0132(8)
O6 O Uiso 0.7154(2) 0.5506(6) 0.2310(3) 1.000 0.0103(8)
O7 O Uiso 0.3390(2) 0.1670(6) 0.3793(3) 1.000 0.0112(8)
O8 O Uiso 0.4847(2) 0.2719(6) 0.3830(3) 1.000 0.0120(8)
H1 H Uiso 0.978(3) 0.540(10) 0.865(5) 1.000 0.025(13)
H2 H Uiso 0.557(8) 0.25(3) 0.590(10) 1.000 0.10(4)

loop_
_atom_type_symbol
_atom_type_description
_atom_type_scat_dispersion_real
_atom_type_scat_dispersion_imag
_atom_type_scat_source
Cu Cu 0.3201 1.2651 ' International Tables Vol C Tables 4.2.6.8 and 6.1.1.4'
H H 0.0000 0.0000 ' International Tables Vol C Tables 4.2.6.8 and 6.1.1.4'
O O 0.0106 0.0060 ' International Tables Vol C Tables 4.2.6.8 and 6.1.1.4'
P P 0.1023 0.0942 ' International Tables Vol C Tables 4.2.6.8 and 6.1.1.4'

loop_
_geom_angle_atom_site_label_1
_geom_angle_atom_site_label_2
_geom_angle_atom_site_label_3
_geom_angle
_geom_angle_site_symmetry_1
_geom_angle_site_symmetry_3
_geom_angle_publ_flag
O1 Cu1 O3 155.10(16) 4_554 2_655 yes
O3 Cu1 O6 104.57(16) 2_655 5_445 yes
O2 Cu1 O3 82.43(15) 7_556 2_655 yes
O3 Cu1 O3 81.31(14) 2_655 8_454 yes
O3 Cu1 O5 87.13(14) 2_655 8_454 yes
O1 Cu1 O6 89.51(16) 4_554 5_445 yes
O1 Cu1 O2 73.22(15) 4_554 7_556 yes
O1 Cu1 O3 92.50(15) 4_554 8_454 yes
O1 Cu1 O5 116.57(14) 4_554 8_454 yes
O2 Cu1 O6 111.65(14) 7_556 5_445 yes
O3 Cu1 O6 159.89(16) 8_454 5_445 yes
O5 Cu1 O6 75.75(14) 8_454 5_445 yes
O2 Cu1 O3 88.04(14) 7_556 8_454 yes
O2 Cu1 O5 168.45(13) 7_556 8_454 yes
O3 Cu1 O5 85.50(14) 8_454 8_454 yes
O2 Cu2 O4 58.39(13) . 1_545 yes
O2 Cu2 O5 175.76(13) . 5_445 yes
O2 Cu2 O7 86.70(14) . 7_556 yes
O2 Cu2 O8 82.37(14) . 7_556 yes
O2 Cu2 O6 104.39(14) . 8_455 yes
O4 Cu2 O5 123.33(15) 1_545 5_445 yes
O4 Cu2 O7 144.25(16) 1_545 7_556 yes
O4 Cu2 O8 94.76(16) 1_545 7_556 yes
O4 Cu2 O6 91.77(15) 1_545 8_455 yes
O5 Cu2 O7 92.05(15) 5_445 7_556 yes
O5 Cu2 O8 93.53(15) 5_445 7_556 yes
O5 Cu2 O6 79.64(15) 5_445 8_455 yes
O7 Cu2 O8 87.27(16) 7_556 7_556 yes
O6 Cu2 O7 89.68(16) 8_455 7_556 yes
O6 Cu2 O8 172.42(16) 8_455 7_556 yes
O2 Cu3 O4 166.08(16) . . yes
OW Cu3 O2 89.54(14) 5_455 . yes
O1 Cu3 O2 84.39(15) 6_556 . yes
OW Cu3 O2 93.51(16) 6_556 . yes
OW Cu3 O4 81.44(14) 5_455 . yes
O1 Cu3 O4 89.37(15) 6_556 . yes
OW Cu3 O4 94.37(16) 6_556 . yes
O1 Cu3 OW 112.96(14) 6_556 5_455 yes
OW Cu3 OW 75.05(14) 5_455 6_556 yes
O1 Cu3 OW 171.63(15) 6_556 6_556 yes
OW Cu3 H1 77.5(15) 5_455 1_455 no
O1 Cu3 H1 158.0(16) 6_556 1_455 no
OW Cu3 H1 17.5(16) 6_556 1_455 no
O4 Cu3 H1 111.8(16) . 1_455 no
O2 Cu3 H1 76.2(16) . 1_455 no
O6 P1 O7 113.2(2) 2_655 6_555 yes
O1 P1 O6 106.1(2) 4_564 2_655 yes
O3 P1 O6 107.3(2) 2_655 2_655 yes
O1 P1 O3 109.3(2) 4_564 2_655 yes
O3 P1 O7 109.9(2) 2_655 6_555 yes
O1 P1 O7 110.9(2) 4_564 6_555 yes
O4 P2 O8 110.4(2) 1_545 8_455 yes
O2 P2 O4 105.7(2) . 1_545 yes
O2 P2 O5 112.3(2) . 8_455 yes
O5 P2 O8 110.0(2) 8_455 8_455 yes
O4 P2 O5 110.6(2) 1_545 8_455 yes
O2 P2 O8 107.7(2) . 8_455 yes
Cu1 O1 Cu3 108.10(16) 4_555 6_546 yes
Cu1 O1 P1 120.0(2) 4_555 4_565 yes
Cu3 O1 P1 128.3(2) 6_546 4_565 yes
Cu3 OW Cu3 103.96(15) 5_545 6_546 yes
Cu1 O2 Cu3 94.19(15) 7_556 . yes
Cu3 O2 P2 135.2(2) . . yes
Cu2 O2 Cu3 127.86(17) . . yes
Cu2 O2 P2 80.79(16) . . yes
Cu1 O2 Cu2 89.95(12) 7_556 . yes
Cu1 O2 P2 122.5(2) 7_556 . yes
Cu1 O3 P1 135.8(2) 2_655 2_655 yes
Cu1 O3 Cu1 98.69(15) 2_655 8_555 yes
Cu1 O3 P1 124.6(2) 8_555 2_655 yes
Cu2 O4 P2 112.8(2) 1_565 1_565 yes
Cu3 O4 P2 126.4(2) . 1_565 yes
Cu2 O4 Cu3 119.48(19) 1_565 . yes
Cu2 O5 P2 151.6(2) 5_555 8_554 yes
Cu1 O5 P2 117.4(2) 8_555 8_554 yes
Cu1 O5 Cu2 82.83(12) 8_555 5_555 yes
Cu1 O6 P1 132.1(2) 5_555 2_655 yes
Cu1 O6 Cu2 105.91(17) 5_555 8_554 yes
Cu2 O6 P1 122.0(2) 8_554 2_655 yes
Cu2 O7 P1 129.8(2) 7_556 6_545 yes
Cu2 O8 P2 138.3(2) 7_556 8_554 yes
Cu3 OW H2 108(6) 5_545 . no
Cu3 OW H2 128(7) 6_546 . no
H1 OW H2 111(9) 6_646 . no
Cu3 OW H1 101(5) 5_545 6_646 no
Cu3 OW H1 102(5) 6_546 6_646 no

loop_
_geom_bond_atom_site_label_1
_geom_bond_atom_site_label_2
_geom_bond_distance
_geom_bond_site_symmetry_2
_geom_bond_publ_flag
Cu1 O3 1.987(3) 2_655 yes
Cu1 O1 1.961(4) 4_554 yes
Cu1 O6 1.964(4) 5_445 yes
Cu1 O2 2.399(4) 7_556 yes
Cu1 O3 1.975(4) 8_454 yes
Cu1 O5 2.459(4) 8_454 yes
Cu2 O2 2.833(4) . yes
Cu2 O4 2.025(4) 1_545 yes
Cu2 O5 2.292(4) 5_445 yes
Cu2 O7 1.956(4) 7_556 yes
Cu2 O8 1.900(4) 7_556 yes
Cu2 O6 1.976(4) 8_455 yes
Cu3 O2 1.930(4) . yes
Cu3 O4 1.946(4) . yes
Cu3 OW 2.627(4) 5_455 yes
Cu3 O1 1.976(4) 6_556 yes
Cu3 OW 1.984(4) 6_556 yes
Cu3 H1 2.23(6) 1_455 no
P1 O3 1.537(4) 2_655 yes
P1 O1 1.555(4) 4_564 yes
P1 O7 1.503(4) 6_555 yes
P1 O6 1.554(4) 2_655 yes
P2 O2 1.538(4) . yes
P2 O5 1.518(4) 8_455 yes
P2 O8 1.537(4) 8_455 yes
P2 O4 1.564(4) 1_545 yes
OW H2 1.23(16) . no
OW H1 0.68(6) 6_646 no

loop_
_geom_hbond_atom_site_label_D
_geom_hbond_atom_site_label_H
_geom_hbond_atom_site_label_A
_geom_hbond_distance_DH
_geom_hbond_distance_HA
_geom_hbond_distance_DA
_geom_hbond_angle_DHA
_geom_hbond_publ_flag
OW H2 O5 1.23(16) 1.56(15) 2.785(6) 178.00 yes
OW H2 O8 1.23(16) 2.51(12) 3.163(6) 111(9) yes

loop_
_geom_torsion_atom_site_label_1
_geom_torsion_atom_site_label_2
_geom_torsion_atom_site_label_3
_geom_torsion_atom_site_label_4
_geom_torsion
_geom_torsion_site_symmetry_1
_geom_torsion_site_symmetry_3
_geom_torsion_site_symmetry_4
_geom_torsion_publ_flag
O1 Cu1 O3 P1 -113.9(4) 4_554 2_655 . no
O6 Cu1 O3 P1 8.8(4) 5_445 2_655 . no
O2 Cu1 O3 P1 -101.7(3) 7_556 2_655 . no
O3 Cu1 O3 P1 169.1(3) 8_454 2_655 . no
O5 Cu1 O3 P1 83.2(3) 8_454 2_655 . no
O4 Cu2 O2 Cu3 -151.4(3) 1_545 . . no
O4 Cu2 O2 P2 -9.64(16) 1_545 . . no
O4 Cu2 O2 Cu1 113.38(17) 1_545 . 7_556 no
O7 Cu2 O2 Cu3 36.8(2) 7_556 . . no
O7 Cu2 O2 P2 178.46(18) 7_556 . . no
O7 Cu2 O2 Cu1 -58.52(14) 7_556 . 7_556 no
O8 Cu2 O2 Cu3 -50.9(2) 7_556 . . no
O8 Cu2 O2 P2 90.77(18) 7_556 . . no
O8 Cu2 O2 Cu1 -146.21(15) 7_556 . 7_556 no
O6 Cu2 O2 Cu3 125.6(2) 8_455 . . no
O6 Cu2 O2 P2 -92.72(18) 8_455 . . no
O6 Cu2 O2 Cu1 30.30(16) 8_455 . 7_556 no
O2 Cu2 O4 P2 10.16(17) . 1_545 . no
O2 Cu2 O4 Cu3 -157.5(3) . 1_545 1_545 no
O5 Cu2 O4 P2 -165.25(18) 5_445 1_545 . no
O7 Cu2 O4 P2 24.1(4) 7_556 1_545 . no
O8 Cu2 O4 P2 -67.9(2) 7_556 1_545 . no
O6 Cu2 O4 P2 116.0(2) 8_455 1_545 . no
O2 Cu2 O7 P1 87.4(3) . 7_556 4_565 no
O2 Cu2 O6 Cu1 -144.21(15) . 8_455 4_555 no
O2 Cu2 O6 P1 33.8(3) . 8_455 7_556 no
OW Cu3 O2 Cu2 22.2(2) 5_455 . . no
OW Cu3 O2 P2 -97.6(3) 5_455 . . no
OW Cu3 O2 Cu1 115.37(13) 5_455 . 7_556 no
O1 Cu3 O2 Cu2 -91.0(2) 6_556 . . no
O1 Cu3 O2 P2 149.3(3) 6_556 . . no
O1 Cu3 O2 Cu1 2.24(14) 6_556 . 7_556 no
OW Cu3 O2 Cu2 97.2(2) 6_556 . . no
OW Cu3 O2 P2 -22.6(3) 6_556 . . no
OW Cu3 O2 Cu1 -169.63(14) 6_556 . 7_556 no
OW Cu3 O4 Cu2 -47.78(19) 5_455 . 1_565 no
OW Cu3 O4 P2 146.4(3) 5_455 . 1_565 no
O1 Cu3 O4 Cu2 65.6(2) 6_556 . 1_565 no
O1 Cu3 O4 P2 -100.2(3) 6_556 . 1_565 no
OW Cu3 O4 Cu2 -121.9(2) 6_556 . 1_565 no
OW Cu3 O4 P2 72.3(3) 6_556 . 1_565 no
O2 Cu3 O1 Cu1 -2.88(18) . 6_556 7_556 no
O4 Cu3 O1 Cu1 -170.42(18) . 6_556 7_556 no
O6 P1 O3 Cu1 36.5(4) 2_655 2_655 . no
O1 P1 O3 Cu1 151.1(3) 4_564 2_655 . no
O7 P1 O3 Cu1 -87.0(3) 6_555 2_655 . no
O4 P2 O2 Cu2 11.06(18) 1_545 . . no
O4 P2 O2 Cu3 147.1(3) 1_545 . . no
O4 P2 O2 Cu1 -73.0(3) 1_545 . 7_556 no
O5 P2 O2 Cu2 131.70(18) 8_455 . . no
O5 P2 O2 Cu3 -92.3(3) 8_455 . . no
O5 P2 O2 Cu1 47.7(3) 8_455 . 7_556 no
O8 P2 O2 Cu2 -107.02(17) 8_455 . . no
O8 P2 O2 Cu3 29.0(4) 8_455 . . no
O8 P2 O2 Cu1 169.0(2) 8_455 . 7_556 no
O2 P2 O4 Cu2 -16.7(3) . 1_545 . no
O2 P2 O4 Cu3 149.9(3) . 1_545 1_545 no
O5 P2 O4 Cu2 -138.5(2) 8_455 1_545 . no
O8 P2 O4 Cu2 99.5(2) 8_455 1_545 . no
O2 P2 O5 Cu2 179.1(4) . 8_455 4_555 no
